data_4341491
loop_
_publ_author_name
'Smiles, Danil E.'
'Wu, Guang'
'Hayton, Trevor W.'

_publ_section_title
;
 Synthesis of terminal monochalcogenide and dichalcogenide complexes of
 uranium using polychalcogenides, [en](2-) (e = te, N = 2; e = se, N = 4),
 as chalcogen atom transfer reagents.
;
_journal_issue 19
_journal_name_full 'Inorganic chemistry'
_journal_page_first 10240
_journal_page_last 10247
_journal_paper_doi 10.1021/ic501267f
_journal_volume 53
_journal_year 2014
_chemical_formula_sum 'C28 H54 K2 N2 O12 Se4'
_chemical_formula_weight 1004.77
_chemical_name_systematic
; 
 ? 
;
_space_group_IT_number 60
_symmetry_cell_setting orthorhombic
_symmetry_space_group_name_Hall '-P 2n 2ab'
_symmetry_space_group_name_H-M 'P b c n'
_atom_sites_solution_hydrogens geom
_atom_sites_solution_primary direct
_atom_sites_solution_secondary difmap
_audit_creation_method SHELXL-97
_cell_angle_alpha 90.00
_cell_angle_beta 90.00
_cell_angle_gamma 90.00
_cell_formula_units_Z 4
_cell_length_a 8.3377(12)
_cell_length_b 23.532(4)
_cell_length_c 21.837(3)
_cell_measurement_temperature 100(2)
_cell_volume 4284.5(11)
_computing_structure_refinement 'SHELXL-97 (Sheldrick, 2008)'
_computing_structure_solution 'SHELXS-97 (Sheldrick, 2008)'
_diffrn_ambient_temperature 100(2)
_diffrn_measured_fraction_theta_full 0.990
_diffrn_measured_fraction_theta_max 0.990
_diffrn_measurement_device_type 'Bruker Kappa Apex II'
_diffrn_measurement_method 'Omega scan'
_diffrn_radiation_monochromator graphite
_diffrn_radiation_source 'fine-focus sealed tube'
_diffrn_radiation_type MoK\a
_diffrn_radiation_wavelength 0.71073
_diffrn_reflns_av_R_equivalents 0.0869
_diffrn_reflns_av_sigmaI/netI 0.0898
_diffrn_reflns_limit_h_max 10
_diffrn_reflns_limit_h_min -10
_diffrn_reflns_limit_k_max 26
_diffrn_reflns_limit_k_min -29
_diffrn_reflns_limit_l_max 26
_diffrn_reflns_limit_l_min -27
_diffrn_reflns_number 14999
_diffrn_reflns_theta_full 26.66
_diffrn_reflns_theta_max 26.66
_diffrn_reflns_theta_min 1.87
_exptl_absorpt_coefficient_mu 3.671
_exptl_absorpt_correction_T_max 0.7454
_exptl_absorpt_correction_T_min 0.5717
_exptl_absorpt_correction_type multi-scan
_exptl_absorpt_process_details sadabs
_exptl_crystal_colour orange
_exptl_crystal_density_diffrn 1.558
_exptl_crystal_density_method 'not measured'
_exptl_crystal_description plate
_exptl_crystal_F_000 2024
_exptl_crystal_size_max 0.4
_exptl_crystal_size_mid 0.2
_exptl_crystal_size_min 0.01
_refine_diff_density_max 2.350
_refine_diff_density_min -1.185
_refine_diff_density_rms 0.180
_refine_ls_extinction_method none
_refine_ls_goodness_of_fit_ref 1.053
_refine_ls_hydrogen_treatment constr
_refine_ls_matrix_type full
_refine_ls_number_parameters 209
_refine_ls_number_reflns 4496
_refine_ls_number_restraints 6
_refine_ls_restrained_S_all 1.053
_refine_ls_R_factor_all 0.1389
_refine_ls_R_factor_gt 0.0748
_refine_ls_shift/su_max 0.000
_refine_ls_shift/su_mean 0.000
_refine_ls_structure_factor_coef Fsqd
_refine_ls_weighting_details 'calc w=1/[\s^2^(Fo^2^)+(0.1180P)^2^+17.0631P] where P=(Fo^2^+2Fc^2^)/3'
_refine_ls_weighting_scheme calc
_refine_ls_wR_factor_gt 0.1995
_refine_ls_wR_factor_ref 0.2370
_reflns_number_gt 2602
_reflns_number_total 4496
_reflns_threshold_expression >2sigma(I)
_cod_data_source_file ic501267f_si_002.cif
_cod_data_source_block complex4
_cod_original_sg_symbol_H-M Pbcn
_cod_database_code 4341491

loop_
_symmetry_equiv_pos_as_xyz
'x, y, z'
'x+1/2, -y+1/2, -z'
'-x, y, -z+1/2'
'-x+1/2, -y+1/2, z+1/2'
'-x, -y, -z'
'-x-1/2, y-1/2, z'
'x, -y, z-1/2'
'x-1/2, y-1/2, -z-1/2'

loop_
_atom_site_label
_atom_site_type_symbol
_atom_site_fract_x
_atom_site_fract_y
_atom_site_fract_z
_atom_site_U_iso_or_equiv
_atom_site_adp_type
_atom_site_occupancy
_atom_site_symmetry_multiplicity
_atom_site_calc_flag
_atom_site_refinement_flags
C1 C 0.0156(12) 0.1967(7) 0.3487(5) 0.072(4) Uani 1 1 d .
H1A H -0.0409 0.2042 0.3096 0.086 Uiso 1 1 calc R
H1B H -0.0418 0.2168 0.3819 0.086 Uiso 1 1 calc R
C2 C 0.0200(14) 0.1353(7) 0.3611(5) 0.072(4) Uani 1 1 d .
H2A H -0.0899 0.1194 0.3592 0.086 Uiso 1 1 calc R
H2B H 0.0862 0.1159 0.3298 0.086 Uiso 1 1 calc R
C3 C 0.0928(13) 0.0677(6) 0.4351(6) 0.064(3) Uani 1 1 d .
H3 H 0.0613 0.0374 0.4090 0.076 Uiso 1 1 calc R
C4 C 0.1553(11) 0.0608(5) 0.4970(5) 0.051(3) Uani 1 1 d .
H4A H 0.0915 0.0837 0.5262 0.061 Uiso 1 1 calc R
H4B H 0.1497 0.0204 0.5095 0.061 Uiso 1 1 calc R
C5 C 0.3947(12) 0.0713(5) 0.5516(5) 0.049(3) Uani 1 1 d .
H5A H 0.3810 0.0315 0.5653 0.058 Uiso 1 1 calc R
H5B H 0.3492 0.0967 0.5832 0.058 Uiso 1 1 calc R
C6 C 0.5679(12) 0.0840(4) 0.5426(5) 0.046(2) Uani 1 1 d .
H6A H 0.6279 0.0752 0.5805 0.055 Uiso 1 1 calc R
H6B H 0.6113 0.0600 0.5092 0.055 Uiso 1 1 calc R
C7 C 0.7484(10) 0.1547(4) 0.5134(4) 0.036(2) Uani 1 1 d .
H7A H 0.7830 0.1322 0.4774 0.044 Uiso 1 1 calc R
H7B H 0.8180 0.1445 0.5485 0.044 Uiso 1 1 calc R
C8 C 0.7638(11) 0.2174(4) 0.4997(4) 0.033(2) Uani 1 1 d .
H8A H 0.7160 0.2401 0.5332 0.040 Uiso 1 1 calc R
H8B H 0.8783 0.2280 0.4957 0.040 Uiso 1 1 calc R
C9 C 0.6893(11) 0.2857(4) 0.4271(4) 0.032(2) Uani 1 1 d .
H9A H 0.8028 0.2980 0.4249 0.039 Uiso 1 1 calc R
H9B H 0.6341 0.3092 0.4582 0.039 Uiso 1 1 calc R
C10 C 0.6098(10) 0.2933(4) 0.3655(4) 0.033(2) Uani 1 1 d .
H10A H 0.6216 0.3330 0.3513 0.039 Uiso 1 1 calc R
H10B H 0.6599 0.2678 0.3348 0.039 Uiso 1 1 calc R
C11 C 0.3591(11) 0.2859(5) 0.3172(4) 0.039(2) Uani 1 1 d .
H11A H 0.4021 0.2595 0.2860 0.047 Uiso 1 1 calc R
H11B H 0.3715 0.3252 0.3017 0.047 Uiso 1 1 calc R
C12 C 0.1882(12) 0.2737(5) 0.3281(4) 0.049(3) Uani 1 1 d .
H12A H 0.1461 0.2983 0.3611 0.059 Uiso 1 1 calc R
H12B H 0.1252 0.2808 0.2904 0.059 Uiso 1 1 calc R
C13 C 0.115(2) 0.9573(10) 0.3110(10) 0.140(8) Uiso 1 1 d D
C14A C 0.134(5) 1.0060(13) 0.2702(15) 0.102(7) Uiso 0.44(2) 1 d PD
C14B C 0.264(3) 0.9659(14) 0.2770(13) 0.102(7) Uiso 0.56(2) 1 d PD
K1 K 0.4161(2) 0.16210(8) 0.41344(8) 0.0317(5) Uani 1 1 d .
N1A N 0.082(4) 0.9281(12) 0.3488(12) 0.091(6) Uiso 0.44(2) 1 d PD
N1B N 0.015(3) 0.9406(12) 0.3391(11) 0.091(6) Uiso 0.56(2) 1 d PD
O1 O 0.1764(7) 0.2160(3) 0.3451(3) 0.0440(17) Uani 1 1 d .
O2 O 0.0858(7) 0.1260(4) 0.4198(3) 0.053(2) Uani 1 1 d .
O3 O 0.3163(7) 0.0795(3) 0.4965(3) 0.0430(16) Uani 1 1 d .
O4 O 0.5881(7) 0.1425(3) 0.5274(2) 0.0318(14) Uani 1 1 d .
O5 O 0.6810(6) 0.2283(2) 0.4433(2) 0.0261(12) Uani 1 1 d .
O6 O 0.4455(7) 0.2795(3) 0.3728(2) 0.0315(14) Uani 1 1 d .
Se1 Se 0.60090(14) 0.05700(4) 0.35199(4) 0.0461(3) Uani 1 1 d .
Se2 Se 0.61836(11) 0.12862(4) 0.27845(4) 0.0365(3) Uani 1 1 d .

loop_
_atom_site_aniso_label
_atom_site_aniso_U_11
_atom_site_aniso_U_22
_atom_site_aniso_U_33
_atom_site_aniso_U_23
_atom_site_aniso_U_13
_atom_site_aniso_U_12
C1 0.030(5) 0.140(14) 0.044(6) 0.027(7) -0.002(5) -0.016(7)
C2 0.044(6) 0.117(13) 0.053(7) 0.019(7) -0.008(5) -0.034(7)
C3 0.052(7) 0.058(9) 0.080(8) 0.006(7) -0.004(6) -0.021(6)
C4 0.039(5) 0.037(6) 0.075(7) 0.018(5) 0.019(5) -0.009(4)
C5 0.055(6) 0.031(6) 0.059(6) 0.011(5) 0.017(5) 0.004(5)
C6 0.063(6) 0.034(6) 0.041(5) 0.013(5) -0.005(5) 0.008(5)
C7 0.033(5) 0.045(6) 0.031(4) 0.005(4) -0.008(4) 0.007(4)
C8 0.036(5) 0.044(6) 0.021(4) 0.003(4) -0.007(3) -0.003(4)
C9 0.041(5) 0.023(5) 0.033(4) -0.002(4) 0.000(4) -0.006(4)
C10 0.038(5) 0.031(5) 0.030(4) 0.008(4) 0.006(4) 0.004(4)
C11 0.049(5) 0.050(7) 0.018(4) 0.009(4) -0.008(4) 0.011(5)
C12 0.046(6) 0.074(9) 0.027(5) -0.001(5) -0.006(4) 0.019(6)
K1 0.0271(9) 0.0324(11) 0.0357(9) 0.0046(8) 0.0005(8) -0.0035(8)
O1 0.028(3) 0.071(6) 0.034(3) -0.001(3) 0.002(3) 0.001(3)
O2 0.032(3) 0.070(6) 0.058(4) 0.013(4) 0.004(3) -0.012(3)
O3 0.041(3) 0.044(4) 0.044(4) 0.017(3) 0.003(3) -0.010(3)
O4 0.040(3) 0.030(4) 0.025(3) 0.009(2) 0.000(2) 0.003(3)
O5 0.029(3) 0.029(3) 0.020(2) 0.006(2) -0.006(2) -0.003(3)
O6 0.033(3) 0.042(4) 0.019(3) 0.007(3) 0.001(2) 0.004(3)
Se1 0.0751(7) 0.0319(6) 0.0314(5) 0.0079(4) -0.0045(5) -0.0016(5)
Se2 0.0404(5) 0.0401(6) 0.0289(4) 0.0065(4) -0.0072(4) -0.0085(4)

loop_
_atom_type_symbol
_atom_type_description
_atom_type_scat_dispersion_real
_atom_type_scat_dispersion_imag
_atom_type_scat_source
C C 0.0033 0.0016 'International Tables Vol C Tables 4.2.6.8 and 6.1.1.4'
H H 0.0000 0.0000 'International Tables Vol C Tables 4.2.6.8 and 6.1.1.4'
O O 0.0106 0.0060 'International Tables Vol C Tables 4.2.6.8 and 6.1.1.4'
K K 0.2009 0.2494 'International Tables Vol C Tables 4.2.6.8 and 6.1.1.4'
Se Se -0.0929 2.2259 'International Tables Vol C Tables 4.2.6.8 and 6.1.1.4'
N N 0.0061 0.0033 'International Tables Vol C Tables 4.2.6.8 and 6.1.1.4'

loop_
_geom_angle_atom_site_label_1
_geom_angle_atom_site_label_2
_geom_angle_atom_site_label_3
_geom_angle
_geom_angle_site_symmetry_1
O1 C1 C2 107.5(10) .
O1 C1 H1A 110.2 .
C2 C1 H1A 110.2 .
O1 C1 H1B 110.2 .
C2 C1 H1B 110.2 .
H1A C1 H1B 108.5 .
O2 C2 C1 109.2(11) .
O2 C2 H2A 109.8 .
C1 C2 H2A 109.8 .
O2 C2 H2B 109.8 .
C1 C2 H2B 109.8 .
H2A C2 H2B 108.3 .
O2 C3 C4 110.0(10) .
O2 C3 H3 125.0 .
C4 C3 H3 125.0 .
O3 C4 C3 107.4(8) .
O3 C4 H4A 110.2 .
C3 C4 H4A 110.2 .
O3 C4 H4B 110.2 .
C3 C4 H4B 110.2 .
H4A C4 H4B 108.5 .
O3 C5 C6 108.4(8) .
O3 C5 H5A 110.0 .
C6 C5 H5A 110.0 .
O3 C5 H5B 110.0 .
C6 C5 H5B 110.0 .
H5A C5 H5B 108.4 .
O4 C6 C5 109.9(8) .
O4 C6 H6A 109.7 .
C5 C6 H6A 109.7 .
O4 C6 H6B 109.7 .
C5 C6 H6B 109.7 .
H6A C6 H6B 108.2 .
O4 C7 C8 109.0(7) .
O4 C7 H7A 109.9 .
C8 C7 H7A 109.9 .
O4 C7 H7B 109.9 .
C8 C7 H7B 109.9 .
H7A C7 H7B 108.3 .
O5 C8 C7 107.7(7) .
O5 C8 H8A 110.2 .
C7 C8 H8A 110.2 .
O5 C8 H8B 110.2 .
C7 C8 H8B 110.2 .
H8A C8 H8B 108.5 .
O5 C9 C10 108.5(7) .
O5 C9 H9A 110.0 .
C10 C9 H9A 110.0 .
O5 C9 H9B 110.0 .
C10 C9 H9B 110.0 .
H9A C9 H9B 108.4 .
O6 C10 C9 107.3(7) .
O6 C10 H10A 110.3 .
C9 C10 H10A 110.3 .
O6 C10 H10B 110.3 .
C9 C10 H10B 110.3 .
H10A C10 H10B 108.5 .
O6 C11 C12 109.4(7) .
O6 C11 H11A 109.8 .
C12 C11 H11A 109.8 .
O6 C11 H11B 109.8 .
C12 C11 H11B 109.8 .
H11A C11 H11B 108.2 .
O1 C12 C11 107.3(8) .
O1 C12 H12A 110.2 .
C11 C12 H12A 110.2 .
O1 C12 H12B 110.2 .
C11 C12 H12B 110.2 .
H12A C12 H12B 108.5 .
N1A C13 N1B 35(2) .
N1A C13 C14A 165(3) .
N1B C13 C14A 134(3) .
N1A C13 C14B 132(3) .
N1B C13 C14B 166(3) .
C14A C13 C14B 59.3(19) .
O5 K1 O3 118.38(18) .
O5 K1 O1 116.0(2) .
O3 K1 O1 116.7(2) .
O5 K1 O2 155.7(2) .
O3 K1 O2 58.5(2) .
O1 K1 O2 58.5(2) .
O5 K1 O4 59.78(16) .
O3 K1 O4 58.63(18) .
O1 K1 O4 151.68(19) .
O2 K1 O4 112.49(19) .
O5 K1 O6 58.23(16) .
O3 K1 O6 152.3(2) .
O1 K1 O6 57.82(19) .
O2 K1 O6 111.9(2) .
O4 K1 O6 111.73(17) .
O5 K1 Se1 98.55(13) .
O3 K1 Se1 83.00(16) .
O1 K1 Se1 117.99(15) .
O2 K1 Se1 104.58(18) .
O4 K1 Se1 89.92(13) .
O6 K1 Se1 124.31(12) .
O5 K1 Se2 86.62(12) .
O3 K1 Se2 122.52(16) .
O1 K1 Se2 89.82(13) .
O2 K1 Se2 115.84(17) .
O4 K1 Se2 116.69(13) .
O6 K1 Se2 85.19(12) .
Se1 K1 Se2 40.52(3) .
C12 O1 C1 112.8(9) .
C12 O1 K1 121.8(5) .
C1 O1 K1 120.1(7) .
C2 O2 C3 112.4(10) .
C2 O2 K1 106.4(6) .
C3 O2 K1 104.9(6) .
C5 O3 C4 113.5(7) .
C5 O3 K1 121.5(5) .
C4 O3 K1 120.4(6) .
C7 O4 C6 111.2(7) .
C7 O4 K1 104.5(4) .
C6 O4 K1 107.1(5) .
C9 O5 C8 111.5(6) .
C9 O5 K1 121.4(5) .
C8 O5 K1 118.9(5) .
C10 O6 C11 111.7(6) .
C10 O6 K1 109.4(5) .
C11 O6 K1 108.6(5) .
Se2 Se1 K1 76.16(5) .
Se2 Se2 Se1 108.30(5) 3_655
Se2 Se2 K1 92.37(6) 3_655
Se1 Se2 K1 63.32(5) .

loop_
_geom_bond_atom_site_label_1
_geom_bond_atom_site_label_2
_geom_bond_distance
_geom_bond_site_symmetry_2
C1 O1 1.418(12) .
C1 C2 1.47(2) .
C1 H1A 0.9900 .
C1 H1B 0.9900 .
C2 O2 1.411(13) .
C2 H2A 0.9900 .
C2 H2B 0.9900 .
C3 O2 1.415(15) .
C3 C4 1.456(17) .
C3 H3 0.9500 .
C4 O3 1.413(11) .
C4 H4A 0.9900 .
C4 H4B 0.9900 .
C5 O3 1.382(12) .
C5 C6 1.488(14) .
C5 H5A 0.9900 .
C5 H5B 0.9900 .
C6 O4 1.424(11) .
C6 H6A 0.9900 .
C6 H6B 0.9900 .
C7 O4 1.401(10) .
C7 C8 1.511(13) .
C7 H7A 0.9900 .
C7 H7B 0.9900 .
C8 O5 1.434(9) .
C8 H8A 0.9900 .
C8 H8B 0.9900 .
C9 O5 1.399(10) .
C9 C10 1.510(12) .
C9 H9A 0.9900 .
C9 H9B 0.9900 .
C10 O6 1.417(10) .
C10 H10A 0.9900 .
C10 H10B 0.9900 .
C11 O6 1.420(9) .
C11 C12 1.473(14) .
C11 H11A 0.9900 .
C11 H11B 0.9900 .
C12 O1 1.411(13) .
C12 H12A 0.9900 .
C12 H12B 0.9900 .
C13 N1A 1.109(9) .
C13 N1B 1.109(9) .
C13 C14A 1.459(9) .
C13 C14B 1.462(9) .
K1 O5 2.780(6) .
K1 O3 2.785(6) .
K1 O1 2.798(7) .
K1 O2 2.886(6) .
K1 O4 2.909(6) .
K1 O6 2.912(6) .
K1 Se1 3.208(2) .
K1 Se2 3.486(2) .
Se1 Se2 2.3326(13) .
Se2 Se2 2.3324(17) 3_655
